data_7241132
loop_
_publ_author_name
'Bakthadoss, Manickam'
'Reddy, Tadiparthi Thirupathi'
'Sharada, Duddu S.'

_publ_section_title
;
 Ruthenium-catalyzed, site-selective C--H activation: access to
 C5-substituted azaflavanone
;
_journal_issue 52
_journal_name_full 'RSC Advances'
_journal_page_first 31570
_journal_page_last 31574
_journal_paper_doi 10.1039/D0RA06580C
_journal_volume 10
_journal_year 2020
_chemical_formula_moiety 'C20 H19 N O3'
_chemical_formula_sum 'C20 H19 N O3'
_chemical_formula_weight 321.35
_space_group_crystal_system monoclinic
_space_group_IT_number 14
_space_group_name_Hall '-P 2yab'
_space_group_name_H-M_alt 'P 1 21/a 1'
_atom_sites_solution_hydrogens geom
_atom_sites_solution_primary direct
_atom_sites_solution_secondary difmap
_audit_creation_date 2020-05-21
_audit_creation_method
;
Olex2 1.2-ac3
(compiled 2016.03.30 svn.r3266 for Rigaku Oxford Diffraction, GUI svn.r5168)
;
_audit_update_record
;
2020-05-21 deposited with the CCDC.	2020-08-18 downloaded from the CCDC.
;
_cell_angle_alpha 90.00
_cell_angle_beta 91.976(6)
_cell_angle_gamma 90.00
_cell_formula_units_Z 8
_cell_length_a 14.1749(9)
_cell_length_b 16.1144(8)
_cell_length_c 14.9624(11)
_cell_measurement_reflns_used 2967
_cell_measurement_temperature 298
_cell_measurement_theta_max 29.1378
_cell_measurement_theta_min 4.0224
_cell_volume 3415.7(4)
_computing_molecular_graphics 'Olex2 (Dolomanov et al., 2009)'
_computing_publication_material 'Olex2 (Dolomanov et al., 2009)'
_computing_structure_refinement 'ShelXL (Sheldrick, 2015)'
_computing_structure_solution 'SIR2004 (Burla et al., 2007)'
_diffrn_ambient_temperature 298
_diffrn_measured_fraction_theta_full 0.988
_diffrn_measured_fraction_theta_max 0.847
_diffrn_measurement_device_type 'Xcalibur, Eos'
_diffrn_radiation_monochromator graphite
_diffrn_radiation_type MoK\a
_diffrn_radiation_wavelength 0.71073
_diffrn_reflns_av_R_equivalents 0.0409
_diffrn_reflns_av_unetI/netI 0.0760
_diffrn_reflns_limit_h_max 18
_diffrn_reflns_limit_h_min -19
_diffrn_reflns_limit_k_max 20
_diffrn_reflns_limit_k_min -21
_diffrn_reflns_limit_l_max 19
_diffrn_reflns_limit_l_min -18
_diffrn_reflns_number 17071
_diffrn_reflns_theta_full 25.00
_diffrn_reflns_theta_max 29.20
_diffrn_reflns_theta_min 4.03
_diffrn_source 'fine-focus sealed tube'
_exptl_absorpt_coefficient_mu 0.084
_exptl_crystal_colour yellow
_exptl_crystal_colour_primary yellow
_exptl_crystal_density_diffrn 1.246
_exptl_crystal_density_method 'not measured'
_exptl_crystal_description block
_exptl_crystal_F_000 1352
_exptl_crystal_size_max 0.64
_exptl_crystal_size_mid 0.44
_exptl_crystal_size_min 0.4
_refine_diff_density_max 0.363
_refine_diff_density_min -0.299
_refine_diff_density_rms 0.042
_refine_ls_extinction_coef 0.0014(7)
_refine_ls_extinction_expression Fc^*^=kFc[1+0.001xFc^2^\l^3^/sin(2\q)]^-1/4^
_refine_ls_extinction_method SHELXL
_refine_ls_goodness_of_fit_ref 1.049
_refine_ls_hydrogen_treatment constr
_refine_ls_matrix_type full
_refine_ls_number_parameters 436
_refine_ls_number_reflns 7844
_refine_ls_number_restraints 0
_refine_ls_restrained_S_all 1.049
_refine_ls_R_factor_all 0.1631
_refine_ls_R_factor_gt 0.0821
_refine_ls_shift/su_max 0.004
_refine_ls_shift/su_mean 0.000
_refine_ls_structure_factor_coef Fsqd
_refine_ls_weighting_details 'calc w=1/[\s^2^(Fo^2^)+(0.1088P)^2^+0.2843P] where P=(Fo^2^+2Fc^2^)/3'
_refine_ls_weighting_scheme calc
_refine_ls_wR_factor_gt 0.2130
_refine_ls_wR_factor_ref 0.2654
_reflns_number_gt 3739
_reflns_number_total 7844
_reflns_threshold_expression >2sigma(I)
_cod_data_source_file d0ra06580c2.cif
_cod_data_source_block mb-aza-tt
_cod_depositor_comments
;
         Adding full bibliography for 7241132.cif.

2024-10-18
Z value and formula fixed to values more according to usual
chemical conventions.                 miguel
;
_cod_original_formula_sum 'C40 H36 N2 O6'
_cod_original_formula_weight 640.71
_cod_original_formula_moiety 'C20 H19 N O3, C20 H17 N O3'
_cod_original_formula_units_Z 4
_cod_database_code 7241132
_olex2_refinement_description
;
1. Fixed Uiso
 At 1.2 times of:
  All C(H) groups, All C(H,H) groups, All N(H) groups
 At 1.5 times of:
  All C(H,H,H) groups
2.a Ternary CH refined with riding coordinates:
 C29(H29)
2.b Secondary CH2 refined with riding coordinates:
 C28(H28A,H28B), C39(H39A,H39B), C19(H19A,H19B)
2.c Aromatic/amide H refined with riding coordinates:
 N2(H2), C25(H25), C26(H26), C24(H24), C36(H36), C35(H35), C37(H37), C31(H31),
 C34(H34), C33(H33), C32(H32), N1(H1), C6(H6), C16(H16), C4(H4), C8(H8), C5(H5),
  C17(H17), C15(H15), C11(H11), C13(H13), C14(H14), C12(H12)
2.d Idealised Me refined as rotating group:
 C40(H40A,H40B,H40C), C20(H20A,H20B,H20C)
;
_olex2_submission_special_instructions 'No special instructions were received'

loop_
_space_group_symop_id
_space_group_symop_operation_xyz
1 'x, y, z'
2 '-x+1/2, y+1/2, -z'
3 '-x, -y, -z'
4 'x-1/2, -y-1/2, z'

loop_
_atom_site_label
_atom_site_type_symbol
_atom_site_fract_x
_atom_site_fract_y
_atom_site_fract_z
_atom_site_U_iso_or_equiv
_atom_site_adp_type
_atom_site_occupancy
_atom_site_calc_flag
_atom_site_disorder_assembly
_atom_site_disorder_group
_atom_site_refinement_flags_posn
N2 N 0.88182(17) 0.18345(13) 0.90036(17) 0.0515(6) Uani 1 d . . .
H2 H 0.8961 0.1363 0.8775 0.062 Uiso 1 calc . . R
C22 C 0.76606(19) 0.26608(15) 0.97854(19) 0.0438(7) Uani 1 d . . .
C21 C 0.80775(19) 0.18892(15) 0.95706(19) 0.0439(7) Uani 1 d . . .
C23 C 0.6883(2) 0.26722(16) 1.0363(2) 0.0483(7) Uani 1 d . . .
O6 O 0.77635(19) 0.41113(12) 0.95152(18) 0.0818(8) Uani 1 d . . .
C25 C 0.6967(2) 0.11856(18) 1.0466(2) 0.0622(9) Uani 1 d . . .
H25 H 0.6730 0.0693 1.0691 0.075 Uiso 1 calc . . R
C26 C 0.7716(2) 0.11590(17) 0.9925(2) 0.0550(8) Uani 1 d . . .
H26 H 0.7989 0.0652 0.9791 0.066 Uiso 1 calc . . R
C30 C 1.0016(2) 0.24333(17) 0.8032(2) 0.0525(8) Uani 1 d . . .
C27 C 0.8040(2) 0.34070(16) 0.9365(2) 0.0514(7) Uani 1 d . . .
C24 C 0.6544(2) 0.19359(17) 1.0691(2) 0.0600(8) Uani 1 d . . .
H24 H 0.6032 0.1938 1.1063 0.072 Uiso 1 calc . . R
O5 O 0.45075(19) 0.43598(14) 1.1669(2) 0.1003(11) Uani 1 d . . .
C28 C 0.8744(3) 0.32753(18) 0.8665(3) 0.0724(10) Uani 1 d . . .
H28A H 0.8410 0.3223 0.8092 0.087 Uiso 1 calc . . R
H28B H 0.9140 0.3766 0.8639 0.087 Uiso 1 calc . . R
C36 C 0.6431(2) 0.34482(18) 1.0624(3) 0.0667(9) Uani 1 d . . .
H36 H 0.6754 0.3924 1.0460 0.080 Uiso 1 calc . . R
C38 C 0.5308(2) 0.43862(19) 1.1261(2) 0.0591(9) Uani 1 d . . .
C29 C 0.9352(2) 0.25552(18) 0.8792(3) 0.0642(9) Uani 1 d . . .
H29 H 0.9753 0.2673 0.9323 0.077 Uiso 1 calc . . R
O4 O 0.5686(3) 0.50090(15) 1.1148(4) 0.166(2) Uani 1 d . . .
C35 C 0.9767(2) 0.2003(2) 0.7268(3) 0.0643(9) Uani 1 d . . .
H35 H 0.9178 0.1751 0.7216 0.077 Uiso 1 calc . . R
C37 C 0.5688(3) 0.35878(19) 1.1027(3) 0.0761(11) Uani 1 d . . .
H37 H 0.5343 0.3126 1.1194 0.091 Uiso 1 calc . . R
C31 C 1.0899(2) 0.2806(2) 0.8090(3) 0.0647(9) Uani 1 d . . .
H31 H 1.1082 0.3099 0.8603 0.078 Uiso 1 calc . . R
C40 C 0.3342(3) 0.4950(3) 1.2563(4) 0.1178(18) Uani 1 d . . .
H40A H 0.2916 0.4540 1.2317 0.177 Uiso 1 calc . . GR
H40B H 0.3002 0.5452 1.2674 0.177 Uiso 1 calc . . GR
H40C H 0.3624 0.4748 1.3113 0.177 Uiso 1 calc . . GR
C34 C 1.0381(3) 0.1942(2) 0.6578(3) 0.0752(10) Uani 1 d . . .
H34 H 1.0204 0.1647 0.6065 0.090 Uiso 1 calc . . R
C33 C 1.1249(3) 0.2309(2) 0.6641(3) 0.0806(11) Uani 1 d . . .
H33 H 1.1663 0.2262 0.6175 0.097 Uiso 1 calc . . R
C39 C 0.4070(3) 0.5114(2) 1.1937(4) 0.0951(15) Uani 1 d . . .
H39A H 0.3798 0.5393 1.1415 0.114 Uiso 1 calc . . R
H39B H 0.4542 0.5478 1.2212 0.114 Uiso 1 calc . . R
C32 C 1.1505(2) 0.2746(2) 0.7394(3) 0.0791(11) Uani 1 d . . .
H32 H 1.2092 0.3003 0.7437 0.095 Uiso 1 calc . . R
C2 C 0.2769(2) 0.03006(16) 0.5184(2) 0.0471(7) Uani 1 d . . .
O3 O 0.30690(17) 0.17548(12) 0.52565(19) 0.0778(8) Uani 1 d . . .
N1 N 0.38887(18) -0.05421(13) 0.60331(19) 0.0596(7) Uani 1 d . . .
H1 H 0.4059 -0.1027 0.6218 0.072 Uiso 1 calc . . R
C3 C 0.1947(2) 0.03284(17) 0.4615(2) 0.0582(8) Uani 1 d . . .
C7 C 0.3271(2) 0.10527(17) 0.5497(2) 0.0548(8) Uani 1 d . . .
C10 C 0.5126(2) -0.00143(17) 0.7057(2) 0.0553(8) Uani 1 d . . .
C6 C 0.2652(2) -0.12020(18) 0.5195(2) 0.0660(10) Uani 1 d . . .
H6 H 0.2882 -0.1715 0.5385 0.079 Uiso 1 calc . . R
C1 C 0.3115(2) -0.04770(16) 0.5476(2) 0.0486(7) Uani 1 d . . .
O2 O -0.05725(18) 0.20014(14) 0.3403(2) 0.0970(10) Uani 1 d . . .
C16 C 0.1535(2) 0.11169(18) 0.4275(3) 0.0672(10) Uani 1 d . . .
H16 H 0.1943 0.1567 0.4249 0.081 Uiso 1 calc . . R
C4 C 0.1512(3) -0.04083(19) 0.4360(3) 0.0761(12) Uani 1 d . . .
H4 H 0.0972 -0.0395 0.3990 0.091 Uiso 1 calc . . R
C18 C 0.0311(2) 0.20369(19) 0.3686(2) 0.0626(9) Uani 1 d . . .
C8 C 0.4051(3) 0.09220(19) 0.6182(3) 0.0924(15) Uani 1 d . . .
H8 H 0.4285 0.1369 0.6514 0.111 Uiso 1 calc . . R
C5 C 0.1874(3) -0.11633(19) 0.4648(3) 0.0764(11) Uani 1 d . . .
H5 H 0.1577 -0.1652 0.4464 0.092 Uiso 1 calc . . R
C17 C 0.0683(3) 0.12469(19) 0.4014(3) 0.0735(11) Uani 1 d . . .
H17 H 0.0266 0.0802 0.4035 0.088 Uiso 1 calc . . R
O1 O 0.0756(2) 0.26458(16) 0.3626(3) 0.1349(16) Uani 1 d . . .
C15 C 0.4845(3) -0.0288(2) 0.7868(3) 0.0756(10) Uani 1 d . . .
H15 H 0.4209 -0.0398 0.7943 0.091 Uiso 1 calc . . R
C19 C -0.1022(3) 0.2748(2) 0.3042(3) 0.0951(15) Uani 1 d . . .
H19A H -0.1180 0.3119 0.3525 0.114 Uiso 1 calc . . R
H19B H -0.0594 0.3036 0.2655 0.114 Uiso 1 calc . . R
C9 C 0.4422(4) 0.0148(2) 0.6320(4) 0.115(2) Uani 1 d . . .
C11 C 0.6075(3) 0.0115(2) 0.6948(3) 0.0784(11) Uani 1 d . . .
H11 H 0.6290 0.0284 0.6397 0.094 Uiso 1 calc . . R
C13 C 0.6350(6) -0.0270(3) 0.8472(4) 0.116(2) Uani 1 d . . .
H13 H 0.6757 -0.0353 0.8965 0.139 Uiso 1 calc . . R
C14 C 0.5447(5) -0.0403(3) 0.8553(3) 0.1041(15) Uani 1 d . . .
H14 H 0.5224 -0.0579 0.9099 0.125 Uiso 1 calc . . R
C12 C 0.6720(3) -0.0009(3) 0.7671(5) 0.113(2) Uani 1 d . . .
H12 H 0.7363 0.0080 0.7615 0.135 Uiso 1 calc . . R
C20 C -0.1868(4) 0.2509(3) 0.2540(4) 0.124(2) Uani 1 d . . .
H20A H -0.1704 0.2148 0.2059 0.185 Uiso 1 calc . . GR
H20B H -0.2175 0.2995 0.2301 0.185 Uiso 1 calc . . GR
H20C H -0.2286 0.2224 0.2927 0.185 Uiso 1 calc . . GR

loop_
_atom_site_aniso_label
_atom_site_aniso_U_11
_atom_site_aniso_U_22
_atom_site_aniso_U_33
_atom_site_aniso_U_23
_atom_site_aniso_U_13
_atom_site_aniso_U_12
N2 0.0635(14) 0.0308(11) 0.0610(17) 0.0016(11) 0.0148(13) 0.0047(10)
C22 0.0533(15) 0.0311(13) 0.0472(17) -0.0020(12) 0.0028(13) 0.0004(11)
C21 0.0530(15) 0.0359(14) 0.0429(16) 0.0001(12) 0.0024(13) -0.0006(12)
C23 0.0584(16) 0.0371(14) 0.0496(18) -0.0038(13) 0.0063(14) 0.0003(12)
O6 0.1179(19) 0.0365(11) 0.094(2) 0.0014(12) 0.0403(16) 0.0068(12)
C25 0.078(2) 0.0386(15) 0.071(2) 0.0062(15) 0.0230(18) -0.0063(15)
C26 0.0715(19) 0.0338(14) 0.060(2) 0.0047(13) 0.0113(16) 0.0015(13)
C30 0.0550(17) 0.0419(15) 0.061(2) 0.0073(14) 0.0058(15) 0.0003(13)
C27 0.0628(17) 0.0345(14) 0.0573(19) -0.0034(13) 0.0080(15) -0.0009(13)
C24 0.0706(19) 0.0441(16) 0.066(2) -0.0002(15) 0.0213(17) -0.0040(14)
O5 0.0905(18) 0.0537(14) 0.161(3) -0.0114(15) 0.0658(19) 0.0032(13)
C28 0.085(2) 0.0393(15) 0.095(3) 0.0124(17) 0.029(2) 0.0053(16)
C36 0.069(2) 0.0409(16) 0.092(3) 0.0010(17) 0.024(2) -0.0028(15)
C38 0.0563(18) 0.0485(18) 0.073(2) 0.0008(16) 0.0135(17) -0.0015(14)
C29 0.072(2) 0.0473(17) 0.075(2) -0.0010(16) 0.0185(18) -0.0074(15)
O4 0.142(3) 0.0446(15) 0.321(6) -0.011(2) 0.148(3) -0.0082(16)
C35 0.0583(18) 0.065(2) 0.069(2) -0.0029(18) 0.0025(17) -0.0047(15)
C37 0.084(2) 0.0419(17) 0.105(3) -0.0068(18) 0.043(2) -0.0009(15)
C31 0.0575(19) 0.064(2) 0.072(2) 0.0013(17) -0.0032(18) -0.0020(16)
C40 0.107(3) 0.098(3) 0.152(5) -0.012(3) 0.064(4) 0.017(3)
C34 0.091(3) 0.073(2) 0.062(2) -0.0006(18) 0.019(2) -0.004(2)
C33 0.086(3) 0.069(2) 0.089(3) 0.006(2) 0.038(2) 0.012(2)
C39 0.088(3) 0.056(2) 0.144(4) -0.014(2) 0.045(3) 0.0131(18)
C32 0.0504(18) 0.083(2) 0.105(3) 0.004(2) 0.016(2) -0.0024(17)
C2 0.0624(17) 0.0344(13) 0.0446(17) -0.0031(12) 0.0030(14) -0.0008(12)
O3 0.0943(17) 0.0354(11) 0.102(2) 0.0013(12) -0.0207(15) -0.0007(11)
N1 0.0791(17) 0.0341(12) 0.0646(18) -0.0011(12) -0.0133(15) -0.0001(11)
C3 0.074(2) 0.0380(15) 0.063(2) -0.0011(14) -0.0023(17) -0.0006(14)
C7 0.0715(19) 0.0351(15) 0.058(2) -0.0055(14) 0.0083(16) 0.0009(13)
C10 0.0611(18) 0.0428(15) 0.062(2) -0.0026(15) -0.0050(17) -0.0017(13)
C6 0.090(2) 0.0342(15) 0.073(2) 0.0001(15) -0.017(2) -0.0040(15)
C1 0.0638(18) 0.0371(14) 0.0446(17) -0.0036(12) -0.0019(15) -0.0010(13)
O2 0.0823(17) 0.0581(14) 0.148(3) 0.0178(15) -0.0392(18) 0.0013(12)
C16 0.078(2) 0.0381(15) 0.084(3) -0.0008(16) -0.020(2) -0.0007(15)
C4 0.086(2) 0.0466(18) 0.093(3) 0.0004(18) -0.035(2) -0.0032(16)
C18 0.072(2) 0.0438(17) 0.071(2) -0.0049(16) -0.0157(18) 0.0022(16)
C8 0.114(3) 0.0389(17) 0.120(4) -0.016(2) -0.063(3) 0.0059(18)
C5 0.095(3) 0.0413(16) 0.090(3) -0.0019(18) -0.033(2) -0.0085(17)
C17 0.083(2) 0.0438(17) 0.092(3) 0.0074(18) -0.022(2) -0.0015(16)
O1 0.109(2) 0.0481(15) 0.242(5) 0.015(2) -0.079(3) -0.0071(14)
C15 0.082(2) 0.071(2) 0.075(3) 0.008(2) 0.011(2) 0.0052(19)
C19 0.091(3) 0.060(2) 0.132(4) 0.013(2) -0.032(3) 0.017(2)
C9 0.144(4) 0.0430(19) 0.152(5) 0.014(2) -0.096(4) -0.018(2)
C11 0.079(2) 0.072(2) 0.085(3) -0.003(2) 0.022(2) -0.0066(19)
C13 0.173(6) 0.069(3) 0.101(4) 0.012(3) -0.066(4) -0.018(3)
C14 0.153(5) 0.088(3) 0.071(3) 0.002(2) 0.001(4) -0.023(3)
C12 0.058(2) 0.083(3) 0.195(7) -0.005(4) -0.029(3) -0.009(2)
C20 0.122(4) 0.091(3) 0.154(5) 0.014(3) -0.057(4) 0.013(3)

loop_
_atom_type_symbol
_atom_type_description
_atom_type_scat_dispersion_real
_atom_type_scat_dispersion_imag
_atom_type_scat_source
C C 0.0033 0.0016 'International Tables Vol C Tables 4.2.6.8 and 6.1.1.4'
H H 0.0000 0.0000 'International Tables Vol C Tables 4.2.6.8 and 6.1.1.4'
N N 0.0061 0.0033 'International Tables Vol C Tables 4.2.6.8 and 6.1.1.4'
O O 0.0106 0.0060 'International Tables Vol C Tables 4.2.6.8 and 6.1.1.4'

loop_
_geom_angle_atom_site_label_1
_geom_angle_atom_site_label_2
_geom_angle_atom_site_label_3
_geom_angle
_geom_angle_site_symmetry_1
_geom_angle_site_symmetry_3
_geom_angle_publ_flag
C21 N2 H2 119.8 . . ?
C21 N2 C29 120.4(2) . . ?
C29 N2 H2 119.8 . . ?
C21 C22 C23 119.1(2) . . ?
C21 C22 C27 117.4(3) . . ?
C23 C22 C27 123.5(2) . . ?
N2 C21 C22 121.9(2) . . ?
N2 C21 C26 118.6(2) . . ?
C26 C21 C22 119.4(3) . . ?
C22 C23 C36 121.8(3) . . ?
C24 C23 C22 119.5(2) . . ?
C24 C23 C36 118.7(3) . . ?
C26 C25 H25 119.3 . . ?
C26 C25 C24 121.5(3) . . ?
C24 C25 H25 119.3 . . ?
C21 C26 H26 119.8 . . ?
C25 C26 C21 120.3(3) . . ?
C25 C26 H26 119.8 . . ?
C35 C30 C29 122.9(3) . . ?
C35 C30 C31 118.4(3) . . ?
C31 C30 C29 118.7(3) . . ?
C22 C27 C28 116.7(2) . . ?
O6 C27 C22 123.9(3) . . ?
O6 C27 C28 119.2(3) . . ?
C23 C24 C25 120.2(3) . . ?
C23 C24 H24 119.9 . . ?
C25 C24 H24 119.9 . . ?
C38 O5 C39 119.7(3) . . ?
C27 C28 H28A 108.4 . . ?
C27 C28 H28B 108.4 . . ?
H28A C28 H28B 107.5 . . ?
C29 C28 C27 115.5(3) . . ?
C29 C28 H28A 108.4 . . ?
C29 C28 H28B 108.4 . . ?
C23 C36 H36 114.2 . . ?
C37 C36 C23 131.7(3) . . ?
C37 C36 H36 114.2 . . ?
O5 C38 C37 114.9(3) . . ?
O4 C38 O5 120.8(3) . . ?
O4 C38 C37 124.1(3) . . ?
N2 C29 C30 114.1(3) . . ?
N2 C29 C28 111.3(3) . . ?
N2 C29 H29 106.0 . . ?
C30 C29 H29 106.0 . . ?
C28 C29 C30 112.7(3) . . ?
C28 C29 H29 106.0 . . ?
C30 C35 H35 119.7 . . ?
C30 C35 C34 120.7(3) . . ?
C34 C35 H35 119.7 . . ?
C36 C37 C38 127.2(3) . . ?
C36 C37 H37 116.4 . . ?
C38 C37 H37 116.4 . . ?
C30 C31 H31 119.7 . . ?
C32 C31 C30 120.5(4) . . ?
C32 C31 H31 119.7 . . ?
H40A C40 H40B 109.5 . . ?
H40A C40 H40C 109.5 . . ?
H40B C40 H40C 109.5 . . ?
C39 C40 H40A 109.5 . . ?
C39 C40 H40B 109.5 . . ?
C39 C40 H40C 109.5 . . ?
C35 C34 H34 119.7 . . ?
C33 C34 C35 120.5(4) . . ?
C33 C34 H34 119.7 . . ?
C34 C33 H33 120.2 . . ?
C34 C33 C32 119.6(4) . . ?
C32 C33 H33 120.2 . . ?
O5 C39 C40 110.7(3) . . ?
O5 C39 H39A 109.5 . . ?
O5 C39 H39B 109.5 . . ?
C40 C39 H39A 109.5 . . ?
C40 C39 H39B 109.5 . . ?
H39A C39 H39B 108.1 . . ?
C31 C32 H32 119.8 . . ?
C33 C32 C31 120.3(3) . . ?
C33 C32 H32 119.8 . . ?
C3 C2 C7 122.8(2) . . ?
C1 C2 C3 118.9(2) . . ?
C1 C2 C7 118.3(3) . . ?
C1 N1 H1 118.6 . . ?
C1 N1 C9 122.8(2) . . ?
C9 N1 H1 118.6 . . ?
C2 C3 C16 122.6(3) . . ?
C4 C3 C2 119.1(3) . . ?
C4 C3 C16 118.3(3) . . ?
C2 C7 C8 116.0(2) . . ?
O3 C7 C2 124.3(3) . . ?
O3 C7 C8 119.6(3) . . ?
C15 C10 C9 120.6(4) . . ?
C15 C10 C11 118.1(3) . . ?
C11 C10 C9 121.3(4) . . ?
C1 C6 H6 119.7 . . ?
C5 C6 H6 119.7 . . ?
C5 C6 C1 120.5(3) . . ?
N1 C1 C2 121.6(2) . . ?
N1 C1 C6 118.7(2) . . ?
C6 C1 C2 119.7(3) . . ?
C18 O2 C19 119.0(3) . . ?
C3 C16 H16 116.4 . . ?
C17 C16 C3 127.2(3) . . ?
C17 C16 H16 116.4 . . ?
C3 C4 H4 119.6 . . ?
C5 C4 C3 120.7(3) . . ?
C5 C4 H4 119.6 . . ?
O2 C18 C17 113.7(3) . . ?
O1 C18 O2 121.6(3) . . ?
O1 C18 C17 124.5(3) . . ?
C7 C8 H8 119.9 . . ?
C9 C8 C7 120.2(3) . . ?
C9 C8 H8 119.9 . . ?
C6 C5 C4 121.0(3) . . ?
C6 C5 H5 119.5 . . ?
C4 C5 H5 119.5 . . ?
C16 C17 C18 125.2(3) . . ?
C16 C17 H17 117.4 . . ?
C18 C17 H17 117.4 . . ?
C10 C15 H15 118.8 . . ?
C14 C15 C10 122.3(4) . . ?
C14 C15 H15 118.8 . . ?
O2 C19 H19A 110.0 . . ?
O2 C19 H19B 110.0 . . ?
H19A C19 H19B 108.4 . . ?
C20 C19 O2 108.4(3) . . ?
C20 C19 H19A 110.0 . . ?
C20 C19 H19B 110.0 . . ?
N1 C9 C10 115.4(3) . . ?
C8 C9 N1 118.5(3) . . ?
C8 C9 C10 121.2(3) . . ?
C10 C11 H11 120.0 . . ?
C10 C11 C12 119.9(4) . . ?
C12 C11 H11 120.0 . . ?
C14 C13 H13 119.1 . . ?
C14 C13 C12 121.9(5) . . ?
C12 C13 H13 119.1 . . ?
C15 C14 H14 119.6 . . ?
C13 C14 C15 120.8(5) . . ?
C13 C14 H14 119.6 . . ?
C11 C12 H12 121.5 . . ?
C13 C12 C11 116.9(4) . . ?
C13 C12 H12 121.5 . . ?
C19 C20 H20A 109.5 . . ?
C19 C20 H20B 109.5 . . ?
C19 C20 H20C 109.5 . . ?
H20A C20 H20B 109.5 . . ?
H20A C20 H20C 109.5 . . ?
H20B C20 H20C 109.5 . . ?

loop_
_geom_bond_atom_site_label_1
_geom_bond_atom_site_label_2
_geom_bond_distance
_geom_bond_site_symmetry_2
_geom_bond_publ_flag
N2 H2 0.8600 . ?
N2 C21 1.375(4) . ?
N2 C29 1.427(4) . ?
C22 C21 1.418(3) . ?
C22 C23 1.425(4) . ?
C22 C27 1.467(4) . ?
C21 C26 1.396(4) . ?
C23 C24 1.377(4) . ?
C23 C36 1.464(4) . ?
O6 C27 1.224(3) . ?
C25 H25 0.9300 . ?
C25 C26 1.357(4) . ?
C25 C24 1.396(4) . ?
C26 H26 0.9300 . ?
C30 C29 1.514(5) . ?
C30 C35 1.373(5) . ?
C30 C31 1.388(4) . ?
C27 C28 1.487(5) . ?
C24 H24 0.9300 . ?
O5 C38 1.308(4) . ?
O5 C39 1.428(4) . ?
C28 H28A 0.9700 . ?
C28 H28B 0.9700 . ?
C28 C29 1.453(4) . ?
C36 H36 0.9300 . ?
C36 C37 1.252(4) . ?
C38 O4 1.153(4) . ?
C38 C37 1.443(4) . ?
C29 H29 0.9800 . ?
C35 H35 0.9300 . ?
C35 C34 1.377(5) . ?
C37 H37 0.9300 . ?
C31 H31 0.9300 . ?
C31 C32 1.376(5) . ?
C40 H40A 0.9600 . ?
C40 H40B 0.9600 . ?
C40 H40C 0.9600 . ?
C40 C39 1.442(6) . ?
C34 H34 0.9300 . ?
C34 C33 1.365(5) . ?
C33 H33 0.9300 . ?
C33 C32 1.367(6) . ?
C39 H39A 0.9700 . ?
C39 H39B 0.9700 . ?
C32 H32 0.9300 . ?
C2 C3 1.421(4) . ?
C2 C7 1.473(4) . ?
C2 C1 1.409(4) . ?
O3 C7 1.219(3) . ?
N1 H1 0.8600 . ?
N1 C1 1.359(4) . ?
N1 C9 1.403(4) . ?
C3 C16 1.481(4) . ?
C3 C4 1.385(4) . ?
C7 C8 1.496(5) . ?
C10 C15 1.363(5) . ?
C10 C9 1.485(5) . ?
C10 C11 1.377(5) . ?
C6 H6 0.9300 . ?
C6 C1 1.397(4) . ?
C6 C5 1.352(4) . ?
O2 C18 1.309(4) . ?
O2 C19 1.457(4) . ?
C16 H16 0.9300 . ?
C16 C17 1.272(4) . ?
C4 H4 0.9300 . ?
C4 C5 1.384(4) . ?
C18 C17 1.457(4) . ?
C18 O1 1.172(4) . ?
C8 H8 0.9300 . ?
C8 C9 1.367(5) . ?
C5 H5 0.9300 . ?
C17 H17 0.9300 . ?
C15 H15 0.9300 . ?
C15 C14 1.323(6) . ?
C19 H19A 0.9700 . ?
C19 H19B 0.9700 . ?
C19 C20 1.445(5) . ?
C11 H11 0.9300 . ?
C11 C12 1.405(6) . ?
C13 H13 0.9300 . ?
C13 C14 1.308(8) . ?
C13 C12 1.390(8) . ?
C14 H14 0.9300 . ?
C12 H12 0.9300 . ?
C20 H20A 0.9600 . ?
C20 H20B 0.9600 . ?
C20 H20C 0.9600 . ?
